data_2009434
loop_
_publ_author_name
'Uchida, Akira'
'Ohashi, Yuji'
'Arai, Masayuki'
'Nakamura, Eiichi'

_publ_section_title
;
 (22<i>R</i>)-3\b-<i>tert</i>-Butyldimethylsilyloxy-22-methylchola-5,23-diene
;
_journal_issue 2
_journal_name_full 'Acta Crystallographica Section C'
_journal_page_first 259
_journal_page_last 260
_journal_paper_doi 10.1107/S0108270193008261
_journal_volume 50
_journal_year 1994
_chemical_formula_moiety 'C31 H54 O Si'
_chemical_formula_sum 'C31 H54 O Si'
_chemical_formula_weight 470.85
_chemical_name_systematic
;
 (22R)-22-methylchola-5,23-diene-3\b-oxy-tert-butyldimethylsilane
;
_space_group_IT_number 19
_symmetry_cell_setting orthorhombic
_symmetry_space_group_name_Hall 'P 2ac 2ab'
_symmetry_space_group_name_H-M 'P 21 21 21'
_cell_angle_alpha 90
_cell_angle_beta 90
_cell_angle_gamma 90
_cell_formula_units_Z 4
_cell_length_a 12.0210(10)
_cell_length_b 40.218(5)
_cell_length_c 6.1710(10)
_cell_measurement_reflns_used 20
_cell_measurement_temperature 296
_cell_measurement_theta_max 55
_cell_measurement_theta_min 45
_cell_volume 2983.4(7)
_computing_molecular_graphics 'PLUTO (Motherwell & Clegg, 1978)'
_computing_structure_refinement 'SHELX76 (Sheldrick, 1976)'
_diffrn_ambient_temperature 296
_diffrn_measurement_device 'RIGAKU AFC-4 diffractometer'
_diffrn_measurement_method '\w/2\q scan'
_diffrn_radiation_monochromator graphite
_diffrn_radiation_source 'x-ray tube'
_diffrn_radiation_type 'Cu K\a'
_diffrn_radiation_wavelength 1.541840
_diffrn_reflns_av_R_equivalents 0.03481
_diffrn_reflns_limit_h_max 13
_diffrn_reflns_limit_h_min 0
_diffrn_reflns_limit_k_max 46
_diffrn_reflns_limit_k_min 0
_diffrn_reflns_limit_l_max 7
_diffrn_reflns_limit_l_min 0
_diffrn_reflns_number 2826
_diffrn_reflns_theta_max 62.5
_diffrn_reflns_theta_min 3.0
_diffrn_standards_decay_% 2
_diffrn_standards_interval_count 50
_diffrn_standards_number 3
_exptl_absorpt_coefficient_mu 0.818
_exptl_absorpt_correction_type none
_exptl_crystal_colour colorless
_exptl_crystal_density_diffrn 1.05
_exptl_crystal_description plate
_exptl_crystal_F_000 1096
_exptl_crystal_size_max 0.5
_exptl_crystal_size_mid 0.45
_exptl_crystal_size_min 0.25
_refine_diff_density_max 0.1710
_refine_diff_density_min -0.3155
_refine_ls_goodness_of_fit_obs 0.723
_refine_ls_hydrogen_treatment refU
_refine_ls_matrix_type full
_refine_ls_number_constraints 0
_refine_ls_number_parameters 376
_refine_ls_number_reflns 2491
_refine_ls_number_restraints 0
_refine_ls_R_factor_obs 0.068
_refine_ls_shift/esd_max 0.3
_refine_ls_structure_factor_coef F
_refine_ls_weighting_details 'w = 1/[\s(F)^2^ + 0.020545(F)^2^]'
_refine_ls_weighting_scheme calc
_refine_ls_wR_factor_obs 0.108
_reflns_number_observed 2491
_reflns_number_total 2815
_reflns_observed_criterion '> 3sigma(F)'
_cod_data_source_file as1074.cif
_cod_data_source_block a
_cod_depositor_comments
;
 Adding proper _atom_site_type_symbol data item values instead of
 the placeholder ones ('?').

 Antanas Vaitkus,
 2017-01-15

The following automatic conversions were performed:

'_refine_ls_weighting_scheme' value 'w = 1/[\s(F)^2^ +
0.020545(F)^2^]' was changed to 'calc'. New tag
'_refine_ls_weighting_details' was created. The value of the new tag
was set to 'w = 1/[\s(F)^2^ + 0.020545(F)^2^]'.

Automatic conversion script
Id: cif_fix_values 3143 2015-03-26 13:38:13Z robertas 
;
_cod_original_cell_volume 2984.0(10)
_cod_database_code 2009434

loop_
_symmetry_equiv_pos_as_xyz
+x,+y,+z
+1/2-x,-y,+1/2+z
+1/2+x,+1/2-y,-z
-x,+1/2+y,+1/2-z

loop_
_atom_site_aniso_label
_atom_site_aniso_U_11
_atom_site_aniso_U_22
_atom_site_aniso_U_33
_atom_site_aniso_U_12
_atom_site_aniso_U_13
_atom_site_aniso_U_23
Si1 0.0628(7) 0.0432(6) 0.0969(10) -0.0036(5) 0.0010(7) 0.0041(6)
O1 0.084(2) 0.0432(15) 0.100(2) 0.0019(14) -0.001(2) 0.0004(15)
C1 0.0402(19) 0.0441(19) 0.109(4) -0.0006(15) 0.003(2) 0.000(2)
C2 0.058(2) 0.049(2) 0.112(4) 0.0038(18) -0.001(3) -0.002(2)
C3 0.065(3) 0.0375(19) 0.095(3) -0.0002(17) 0.002(3) 0.002(2)
C4 0.052(2) 0.046(2) 0.106(4) -0.0068(16) 0.003(3) -0.003(2)
C5 0.0388(18) 0.054(2) 0.082(3) -0.0060(16) 0.002(2) 0.005(2)
C6 0.046(2) 0.054(2) 0.094(3) -0.0121(17) -0.005(2) -0.001(2)
C7 0.046(2) 0.053(2) 0.091(3) 0.0005(17) -0.014(2) -0.008(2)
C8 0.0349(17) 0.052(2) 0.081(3) 0.0053(15) -0.0027(19) -0.006(2)
C9 0.0325(17) 0.0452(19) 0.074(2) 0.0014(14) 0.0016(18) -0.0011(18)
C10 0.0415(19) 0.0451(19) 0.068(2) 0.0014(16) 0.0010(19) 0.0012(18)
C11 0.0389(19) 0.048(2) 0.117(4) 0.0023(15) -0.018(2) -0.002(2)
C12 0.0393(18) 0.0464(19) 0.098(3) 0.0039(16) -0.008(2) -0.006(2)
C13 0.0370(18) 0.049(2) 0.073(2) 0.0066(16) -0.0017(19) -0.0067(18)
C14 0.0398(19) 0.049(2) 0.074(2) 0.0055(15) -0.0047(19) -0.0057(18)
C15 0.0419(19) 0.051(2) 0.111(4) 0.0060(17) -0.015(2) 0.003(2)
C16 0.045(2) 0.054(2) 0.116(4) 0.0051(17) -0.021(3) -0.007(3)
C17 0.0435(19) 0.0410(18) 0.092(3) 0.0044(15) -0.007(2) -0.006(2)
C18 0.067(3) 0.067(3) 0.089(3) 0.000(2) 0.006(3) -0.010(3)
C19 0.077(3) 0.057(2) 0.087(3) -0.008(2) -0.010(3) 0.004(2)
C20 0.051(2) 0.043(2) 0.118(4) 0.0038(16) -0.007(3) -0.012(2)
C21 0.063(3) 0.052(2) 0.141(5) -0.003(2) -0.037(4) -0.012(3)
C22 0.071(3) 0.042(2) 0.149(5) 0.010(2) -0.023(4) -0.003(3)
C23 0.118(5) 0.061(3) 0.133(6) -0.004(3) -0.011(5) 0.012(4)
C24 0.152(7) 0.080(4) 0.155(7) -0.020(4) -0.012(7) 0.022(5)
C25 0.099(5) 0.060(3) 0.196(9) 0.011(3) -0.017(6) -0.018(4)
C26 0.079(4) 0.105(4) 0.120(5) 0.012(3) -0.012(4) -0.005(4)
C27 0.129(6) 0.070(3) 0.122(5) -0.040(4) 0.003(5) 0.016(4)
C28 0.082(3) 0.071(3) 0.105(4) 0.020(3) -0.001(3) -0.001(3)
C29 0.094(5) 0.114(6) 0.170(9) 0.000(4) 0.039(6) 0.016(6)
C30 0.115(6) 0.154(8) 0.145(7) 0.055(6) -0.026(6) 0.006(7)
C31 0.163(8) 0.100(5) 0.153(8) 0.038(5) 0.014(8) -0.026(6)

loop_
_atom_site_label
_atom_site_fract_x
_atom_site_fract_y
_atom_site_fract_z
_atom_site_U_iso_or_equiv
_atom_site_thermal_displace_type
_atom_site_calc_flag
_atom_site_calc_attached_atom
_atom_site_occupancy
_atom_site_type_symbol
Si1 0.08219(11) 0.44582(3) 0.4803(3) 0.0676 Uani ? ? 1.0000 Si
O1 0.0684(3) 0.41670(7) 0.2955(6) 0.0758 Uani ? ? 1.0000 O
C1 -0.0336(3) 0.32938(9) 0.2162(10) 0.0645 Uani ? ? 1.0000 C
C2 -0.0299(4) 0.36746(10) 0.1921(11) 0.0726 Uani ? ? 1.0000 C
C3 0.0634(4) 0.38161(9) 0.3288(9) 0.0661 Uani ? ? 1.0000 C
C4 0.1742(3) 0.36631(10) 0.2569(10) 0.0683 Uani ? ? 1.0000 C
C5 0.1716(3) 0.32842(10) 0.2673(8) 0.0580 Uani ? ? 1.0000 C
C6 0.2516(3) 0.31167(10) 0.3669(9) 0.0646 Uani ? ? 1.0000 C
C7 0.2584(3) 0.27486(9) 0.3801(9) 0.0634 Uani ? ? 1.0000 C
C8 0.1790(3) 0.25693(9) 0.2247(8) 0.0557 Uani ? ? 1.0000 C
C9 0.0656(3) 0.27450(9) 0.2229(7) 0.0506 Uani ? ? 1.0000 C
C10 0.0736(3) 0.31148(10) 0.1489(7) 0.0515 Uani ? ? 1.0000 C
C11 -0.0210(3) 0.25421(10) 0.0955(11) 0.0680 Uani ? ? 1.0000 C
C12 -0.0308(3) 0.21760(10) 0.1655(9) 0.0614 Uani ? ? 1.0000 C
C13 0.0834(3) 0.20003(10) 0.1554(7) 0.0529 Uani ? ? 1.0000 C
C14 0.1629(3) 0.22074(9) 0.2952(8) 0.0542 Uani ? ? 1.0000 C
C15 0.2648(3) 0.19915(10) 0.3282(10) 0.0680 Uani ? ? 1.0000 C
C16 0.2181(3) 0.16360(10) 0.3314(11) 0.0715 Uani ? ? 1.0000 C
C17 0.0926(3) 0.16619(9) 0.2725(9) 0.0589 Uani ? ? 1.0000 C
C18 0.1225(5) 0.19723(12) -0.0785(10) 0.0743 Uani ? ? 1.0000 C
C19 0.0929(5) 0.31457(12) -0.0943(9) 0.0736 Uani ? ? 1.0000 C
C20 0.0493(4) 0.13462(10) 0.1605(11) 0.0706 Uani ? ? 1.0000 C
C21 -0.0767(4) 0.13683(11) 0.1116(12) 0.0854 Uani ? ? 1.0000 C
C22 0.0718(5) 0.10262(11) 0.3011(13) 0.0874 Uani ? ? 1.0000 C
C23 0.0060(6) 0.10092(13) 0.5023(14) 0.1041 Uani ? ? 1.0000 C
C24 -0.0533(8) 0.07745(17) 0.5850(17) 0.1290 Uani ? ? 1.0000 C
C25 0.0628(7) 0.07117(15) 0.1660(19) 0.1186 Uani ? ? 1.0000 C
C26 0.1675(5) 0.43148(17) 0.7151(14) 0.1014 Uani ? ? 1.0000 C
C27 0.1545(7) 0.48062(15) 0.3390(14) 0.1073 Uani ? ? 1.0000 C
C28 -0.0576(5) 0.45955(13) 0.5827(11) 0.0860 Uani ? ? 1.0000 C
C29 -0.1120(7) 0.43049(19) 0.708(2) 0.1261 Uani ? ? 1.0000 C
C30 -0.1311(8) 0.4687(3) 0.3865(19) 0.1379 Uani ? ? 1.0000 C
C31 -0.0458(9) 0.4902(2) 0.7324(18) 0.1385 Uani ? ? 1.0000 C
H11 -0.0958 0.3208 0.1245 0.075(15) Uiso ? ? 1.0000 H
H12 -0.0487 0.3240 0.3713 0.092(19) Uiso ? ? 1.0000 H
H21 -0.1023 0.3771 0.2414 0.12(2) Uiso ? ? 1.0000 H
H22 -0.0172 0.3734 0.0370 0.068(14) Uiso ? ? 1.0000 H
H3 0.0504 0.3765 0.4851 0.14(3) Uiso ? ? 1.0000 H
H41 0.1891 0.3733 0.1043 0.068(14) Uiso ? ? 1.0000 H
H42 0.2352 0.3747 0.3526 0.087(17) Uiso ? ? 1.0000 H
H6 0.3120 0.3248 0.4385 0.097(17) Uiso ? ? 1.0000 H
H71 0.3363 0.2680 0.3449 0.15(3) Uiso ? ? 1.0000 H
H72 0.2401 0.2680 0.5313 0.082(16) Uiso ? ? 1.0000 H
H8 0.2122 0.2573 0.0765 0.053(11) Uiso ? ? 1.0000 H
H9 0.0385 0.2757 0.3756 0.046(10) Uiso ? ? 1.0000 H
H111 -0.0954 0.2649 0.1147 0.11(2) Uiso ? ? 1.0000 H
H112 0.0002 0.2548 -0.0608 0.072(15) Uiso ? ? 1.0000 H
H121 -0.0841 0.2059 0.0673 0.098(18) Uiso ? ? 1.0000 H
H122 -0.0593 0.2167 0.3173 0.090(18) Uiso ? ? 1.0000 H
H14 0.1304 0.2260 0.4401 0.058(12) Uiso ? ? 1.0000 H
H151 0.3187 0.2020 0.2065 0.073(15) Uiso ? ? 1.0000 H
H152 0.3024 0.2045 0.4681 0.064(13) Uiso ? ? 1.0000 H
H161 0.2579 0.1495 0.2231 0.089(17) Uiso ? ? 1.0000 H
H162 0.2270 0.1537 0.4787 0.11(2) Uiso ? ? 1.0000 H
H17 0.0398 0.1666 0.3974 0.077(15) Uiso ? ? 1.0000 H
H181 0.1960 0.1856 -0.0755 0.087(17) Uiso ? ? 1.0000 H
H182 0.1305 0.2188 -0.1564 0.062(13) Uiso ? ? 1.0000 H
H183 0.0667 0.1831 -0.1550 0.076(15) Uiso ? ? 1.0000 H
H191 0.0229 0.3079 -0.1698 0.25(5) Uiso ? ? 1.0000 H
H192 0.1565 0.3011 -0.1506 0.074(15) Uiso ? ? 1.0000 H
H193 0.1076 0.3386 -0.1212 0.13(3) Uiso ? ? 1.0000 H
H20 0.0912 0.1328 0.0213 0.066(13) Uiso ? ? 1.0000 H
H211 -0.0791 0.1544 -0.0022 0.084(16) Uiso ? ? 1.0000 H
H212 -0.1271 0.1431 0.2335 0.21(5) Uiso ? ? 1.0000 H
H213 -0.1016 0.1153 0.0482 0.051(10) Uiso ? ? 1.0000 H
H221 0.1506 0.1043 0.3519 0.10(2) Uiso ? ? 1.0000 H
H23 0.0083 0.1219 0.5933 0.1000 Uiso ? ? 1.0000 H
H241 -0.0960 0.0805 0.7266 0.1000 Uiso ? ? 1.0000 H
H242 -0.0641 0.0555 0.5067 0.1000 Uiso ? ? 1.0000 H
H251 0.1131 0.0742 0.0388 0.15(4) Uiso ? ? 1.0000 H
H252 -0.0139 0.0657 0.1143 0.15(3) Uiso ? ? 1.0000 H
H253 0.0913 0.0527 0.2582 0.16(3) Uiso ? ? 1.0000 H
H261 0.1926 0.4490 0.8183 0.10(2) Uiso ? ? 1.0000 H
H262 0.2331 0.4228 0.6334 0.60(4) Uiso ? ? 1.0000 H
H263 0.1317 0.4130 0.7973 0.28(4) Uiso ? ? 1.0000 H
H271 0.1727 0.4988 0.4431 0.11(2) Uiso ? ? 1.0000 H
H272 0.1044 0.4894 0.2232 0.17(4) Uiso ? ? 1.0000 H
H273 0.2248 0.4721 0.2722 0.19(5) Uiso ? ? 1.0000 H
H291 -0.0649 0.4244 0.8359 0.18(5) Uiso ? ? 1.0000 H
H292 -0.1169 0.4111 0.6080 0.074(16) Uiso ? ? 1.0000 H
H293 -0.1883 0.4367 0.7589 0.16(3) Uiso ? ? 1.0000 H
H301 -0.0990 0.4895 0.3240 0.14(3) Uiso ? ? 1.0000 H
H302 -0.2047 0.4737 0.4543 0.13(3) Uiso ? ? 1.0000 H
H303 -0.1413 0.4519 0.2691 0.10(2) Uiso ? ? 1.0000 H
H311 0.0033 0.4872 0.8615 0.23(4) Uiso ? ? 1.0000 H
H312 -0.1202 0.4985 0.7799 0.23(4) Uiso ? ? 1.0000 H
H313 -0.0112 0.5066 0.6313 0.11(3) Uiso ? ? 1.0000 H

loop_
_atom_type_symbol
_atom_type_scat_source
C International_Tables_Vol_IV
H International_Tables_Vol_IV
O International_Tables_Vol_IV
Si International_Tables_Vol_IV

loop_
_geom_angle_atom_site_label_1
_geom_angle_atom_site_label_2
_geom_angle_atom_site_label_3
_geom_angle
_geom_angle_publ_flag
O1 Si1 C26 112.0(3) yes
O1 Si1 C27 104.9(3) yes
O1 Si1 C28 110.6(2) yes
C26 Si1 C27 109.8(3) yes
C26 Si1 C28 108.7(3) yes
C27 Si1 C28 110.7(3) yes
Si1 O1 C3 127.5(3) yes
H11 C1 H12 109.4(6) ?
H11 C1 C2 108.1(5) ?
H11 C1 C10 108.2(5) ?
H12 C1 C2 108.2(5) ?
H12 C1 C10 108.2(4) ?
C2 C1 C10 114.6(4) yes
C1 C2 H21 109.3(5) ?
C1 C2 H22 109.5(5) ?
C1 C2 C3 110.0(4) yes
H21 C2 H22 109.5(7) ?
H21 C2 C3 109.2(6) ?
H22 C2 C3 109.4(5) ?
O1 C3 C2 108.8(4) yes
O1 C3 H3 110.4(4) ?
O1 C3 C4 108.6(3) yes
C2 C3 H3 110.3(5) ?
C2 C3 C4 109.3(4) yes
H3 C3 C4 109.5(5) ?
C3 C4 H41 108.5(5) ?
C3 C4 H42 109.4(5) ?
C3 C4 C5 111.8(3) yes
H41 C4 H42 109.4(6) ?
H41 C4 C5 108.8(5) ?
H42 C4 C5 109.0(5) ?
C4 C5 C10 115.9(4) yes
C4 C5 C6 120.8(4) yes
C10 C5 C6 123.3(4) yes
C5 C6 H6 117.7(5) ?
C5 C6 C7 124.9(4) yes
H6 C6 C7 117.5(5) ?
C6 C7 H71 108.3(4) ?
C6 C7 H72 108.4(5) ?
C6 C7 C8 113.6(4) yes
H71 C7 H72 109.5(6) ?
H71 C7 C8 108.5(5) ?
H72 C7 C8 108.5(4) ?
C7 C8 H8 108.4(4) ?
C7 C8 C9 109.9(3) yes
C7 C8 C14 110.4(4) yes
H8 C8 C9 109.9(4) ?
H8 C8 C14 109.0(4) ?
C9 C8 C14 109.1(3) yes
C10 C9 C8 112.8(3) yes
C10 C9 H9 104.6(4) ?
C10 C9 C11 113.4(3) yes
C8 C9 H9 107.7(4) ?
C8 C9 C11 111.1(3) yes
H9 C9 C11 106.6(4) ?
C1 C10 C5 107.8(3) yes
C1 C10 C9 108.5(3) yes
C1 C10 C19 110.9(4) yes
C5 C10 C9 109.2(3) yes
C5 C10 C19 108.3(4) yes
C9 C10 C19 112.1(4) yes
C9 C11 C12 114.5(4) yes
C9 C11 H111 108.4(5) ?
C9 C11 H112 108.0(4) ?
C12 C11 H111 108.1(4) ?
C12 C11 H112 108.2(5) ?
H111 C11 H112 109.5(7) ?
C13 C12 H121 109.3(4) ?
C13 C12 H122 109.0(5) ?
C13 C12 C11 111.0(3) yes
H121 C12 H122 109.4(5) ?
H121 C12 C11 109.2(5) ?
H122 C12 C11 109.1(5) ?
C14 C13 C12 106.4(3) yes
C14 C13 C17 99.8(3) yes
C14 C13 C18 112.4(4) yes
C12 C13 C17 116.6(3) yes
C12 C13 C18 110.3(4) yes
C17 C13 C18 110.9(4) yes
C8 C14 H14 96.0(4) ?
C8 C14 C13 115.8(4) yes
C8 C14 C15 118.8(3) yes
H14 C14 C13 112.0(4) ?
H14 C14 C15 108.5(5) ?
C13 C14 C15 105.5(3) yes
C14 C15 C16 103.9(3) yes
C14 C15 H151 110.9(5) ?
C14 C15 H152 111.0(5) ?
C16 C15 H151 110.7(5) ?
C16 C15 H152 110.9(5) ?
H151 C15 H152 109.3(6) ?
C17 C16 H161 110.3(5) ?
C17 C16 H162 110.1(5) ?
C17 C16 C15 106.8(3) yes
H161 C16 H162 109.4(6) ?
H161 C16 C15 110.2(5) ?
H162 C16 C15 110.1(5) ?
C13 C17 H17 107.6(4) ?
C13 C17 C16 103.7(3) yes
C13 C17 C20 119.6(4) yes
H17 C17 C16 115.9(6) ?
H17 C17 C20 98.3(4) ?
C16 C17 C20 112.2(3) yes
C13 C18 H181 106.8(6) ?
C13 C18 H182 115.0(6) ?
C13 C18 H183 106.4(6) ?
H181 C18 H182 109.4(7) ?
H181 C18 H183 109.6(6) ?
H182 C18 H183 109.5(7) ?
C10 C19 H191 108.0(6) ?
C10 C19 H192 114.6(6) ?
C10 C19 H193 105.7(5) ?
H191 C19 H192 109.6(7) ?
H191 C19 H193 109.5(7) ?
H192 C19 H193 109.4(7) ?
C17 C20 H20 106.0(4) ?
C17 C20 C21 111.8(4) yes
C17 C20 C22 111.7(5) yes
H20 C20 C21 109.3(6) ?
H20 C20 C22 109.2(5) ?
C21 C20 C22 108.8(4) yes
C20 C21 H211 101.9(5) ?
C20 C21 H212 117.5(7) ?
C20 C21 H213 108.7(5) ?
H211 C21 H212 109.5(6) ?
H211 C21 H213 109.4(9) ?
H212 C21 H213 109.4(7) ?
C20 C22 H221 106.3(5) ?
C20 C22 C25 111.4(6) yes
C20 C22 C23 114.2(4) yes
H221 C22 C25 107.1(6) ?
H221 C22 C23 104.3(8) ?
C25 C22 C23 112.7(5) yes
C22 C23 C24 131.7(7) yes
C22 C23 H23 114.5(6) ?
C24 C23 H23 113.9(8) ?
C23 C24 H241 122.1(7) ?
C23 C24 H242 121.3(10) ?
H241 C24 H242 116.5(8) ?
C22 C25 H251 106.6(7) ?
C22 C25 H252 115.1(8) ?
C22 C25 H253 106.5(11) ?
H251 C25 H252 109.6(14) ?
H251 C25 H253 109.4(10) ?
H252 C25 H253 109.5(9) ?
Si1 C26 H261 116.3(7) ?
Si1 C26 H262 98.6(7) ?
Si1 C26 H263 112.9(7) ?
H261 C26 H262 109.3(8) ?
H261 C26 H263 109.5(10) ?
H262 C26 H263 109.6(9) ?
Si1 C27 H271 110.6(8) ?
Si1 C27 H272 108.5(7) ?
Si1 C27 H273 109.3(6) ?
H271 C27 H272 109.5(8) ?
H271 C27 H273 109.4(10) ?
H272 C27 H273 109.6(11) ?
Si1 C28 C29 108.9(4) yes
Si1 C28 C30 108.6(5) yes
Si1 C28 C31 110.7(5) yes
C29 C28 C30 109.4(6) yes
C29 C28 C31 109.9(7) yes
C30 C28 C31 109.4(6) yes
C28 C29 H291 109.9(8) ?
C28 C29 H292 107.7(11) ?
C28 C29 H293 110.9(8) ?
H291 C29 H292 109.5(11) ?
H291 C29 H293 109.6(14) ?
H292 C29 H293 109.4(11) ?
C28 C30 H301 106.3(10) ?
C28 C30 H302 103.1(11) ?
C28 C30 H303 118.6(11) ?
H301 C30 H302 109.5(13) ?
H301 C30 H303 109.5(14) ?
H302 C30 H303 109.4(12) ?
C28 C31 H311 115.9(9) ?
C28 C31 H312 111.1(10) ?
C28 C31 H313 101.0(10) ?
H311 C31 H312 109.6(14) ?
H311 C31 H313 109.4(13) ?
H312 C31 H313 109.5(11) ?

loop_
_geom_bond_atom_site_label_1
_geom_bond_atom_site_label_2
_geom_bond_site_symmetry_1
_geom_bond_site_symmetry_2
_geom_bond_distance
_geom_bond_publ_flag
Si1 O1 ? ? 1.643(4) yes
Si1 C26 ? ? 1.867(8) yes
Si1 C27 ? ? 1.864(7) yes
Si1 C28 ? ? 1.878(6) yes
O1 C3 ? ? 1.427(5) yes
C1 H11 ? ? 0.999(7) ?
C1 H12 ? ? 0.998(9) ?
C1 C2 ? ? 1.539(5) yes
C1 C10 ? ? 1.533(6) yes
C2 H21 ? ? 1.000(7) ?
C2 H22 ? ? 0.998(9) ?
C2 C3 ? ? 1.514(7) yes
C3 H3 ? ? 0.998(8) ?
C3 C4 ? ? 1.533(6) yes
C4 H41 ? ? 0.998(9) ?
C4 H42 ? ? 0.999(7) ?
C4 C5 ? ? 1.526(6) yes
C5 C6 ? ? 1.326(6) yes
C5 C10 ? ? 1.545(6) yes
C6 H6 ? ? 0.999(6) ?
C6 C7 ? ? 1.485(5) yes
C7 H71 ? ? 1.000(6) ?
C7 H72 ? ? 0.998(8) ?
C7 C8 ? ? 1.534(6) yes
C8 H8 ? ? 0.998(7) ?
C8 C9 ? ? 1.535(5) yes
C8 C14 ? ? 1.531(5) yes
C9 H9 ? ? 0.998(6) ?
C9 C11 ? ? 1.539(6) yes
C10 C9 ? ? 1.559(5) yes
C10 C19 ? ? 1.523(7) yes
C11 H111 ? ? 1.000(5) ?
C11 H112 ? ? 0.998(9) ?
C12 H121 ? ? 0.999(7) ?
C12 H122 ? ? 0.998(8) ?
C12 C11 ? ? 1.539(6) yes
C13 C12 ? ? 1.546(5) yes
C13 C17 ? ? 1.545(6) yes
C13 C18 ? ? 1.522(7) yes
C14 H14 ? ? 0.998(6) ?
C14 C13 ? ? 1.533(6) yes
C14 C15 ? ? 1.515(5) yes
C15 H151 ? ? 0.999(8) ?
C15 H152 ? ? 0.998(8) ?
C16 H161 ? ? 0.998(8) ?
C16 H162 ? ? 0.998(9) ?
C16 C15 ? ? 1.536(6) yes
C17 H17 ? ? 0.999(7) ?
C17 C16 ? ? 1.556(6) yes
C17 C20 ? ? 1.537(6) yes
C18 H181 ? ? 1.000(7) ?
C18 H182 ? ? 0.997(7) ?
C18 H183 ? ? 0.999(8) ?
C19 H191 ? ? 1.000(8) ?
C19 H192 ? ? 0.999(8) ?
C19 H193 ? ? 0.998(7) ?
C20 H20 ? ? 0.998(9) ?
C20 C21 ? ? 1.547(7) yes
C20 C22 ? ? 1.576(8) yes
C21 H211 ? ? 0.997(9) ?
C21 H212 ? ? 0.999(9) ?
C21 H213 ? ? 0.998(7) ?
C22 H221 ? ? 1.000(8) ?
C22 C23 ? ? 1.473(11) yes
C22 C25 ? ? 1.519(10) yes
C23 C24 ? ? 1.288(11) yes
C23 H23 ? ? 1.012(6) ?
C24 H241 ? ? 1.021(10) ?
C24 H242 ? ? 1.016(8) ?
C25 H251 ? ? 0.999(15) ?
C25 H252 ? ? 1.000(12) ?
C25 H253 ? ? 0.998(12) ?
C26 H261 ? ? 0.998(11) ?
C26 H262 ? ? 0.999(10) ?
C26 H263 ? ? 0.998(10) ?
C27 H271 ? ? 0.998(11) ?
C27 H272 ? ? 0.999(12) ?
C27 H273 ? ? 1.000(12) ?
C28 C29 ? ? 1.548(11) yes
C28 C30 ? ? 1.543(13) yes
C28 C31 ? ? 1.546(11) yes
C29 H291 ? ? 0.999(15) ?
C29 H292 ? ? 0.998(14) ?
C29 H293 ? ? 1.000(12) ?
C30 H301 ? ? 0.998(15) ?
C30 H302 ? ? 1.000(14) ?
C30 H303 ? ? 0.997(16) ?
C31 H311 ? ? 0.999(16) ?
C31 H312 ? ? 1.000(15) ?
C31 H313 ? ? 0.998(14) ?

loop_
_geom_torsion_atom_site_label_1
_geom_torsion_atom_site_label_2
_geom_torsion_atom_site_label_3
_geom_torsion_atom_site_label_4
_geom_torsion
C26 Si1 O1 C3 32.2(5)
C27 Si1 O1 C3 151.3(4)
C28 Si1 O1 C3 -89.2(4)
O1 Si1 C28 C29 66.9(5)
O1 Si1 C28 C30 -52.1(6)
O1 Si1 C28 C31 -172.2(5)
C26 Si1 C28 C29 -56.5(6)
C26 Si1 C28 C30 -175.5(5)
C26 Si1 C28 C31 64.5(6)
C27 Si1 C28 C29 -177.2(5)
C27 Si1 C28 C30 63.8(6)
C27 Si1 C28 C31 -56.2(6)
Si1 O1 C3 C2 135.3(4)
Si1 O1 C3 C4 -105.8(4)
C10 C1 C2 C3 -59.3(5)
C2 C1 C10 C5 51.2(5)
C2 C1 C10 C9 169.3(4)
C2 C1 C10 C19 -67.1(5)
C1 C2 C3 O1 177.3(4)
C1 C2 C3 C4 58.8(5)
O1 C3 C4 C5 -174.6(4)
C2 C3 C4 C5 -56.0(5)
C3 C4 C5 C10 52.3(5)
C3 C4 C5 C6 -129.8(5)
C4 C5 C10 C1 -48.0(5)
C4 C5 C10 C9 -165.6(4)
C4 C5 C10 C19 72.1(5)
C6 C5 C10 C1 134.2(4)
C6 C5 C10 C9 16.5(6)
C6 C5 C10 C19 -105.7(5)
C4 C5 C6 C7 -178.0(4)
C10 C5 C6 C7 -0.3(7)
C5 C6 C7 C8 13.1(6)
C6 C7 C8 C9 -41.5(5)
C6 C7 C8 C14 -162.0(4)
C7 C8 C9 C10 59.9(4)
C7 C8 C9 C11 -171.5(3)
C14 C8 C9 C10 -179.0(3)
C14 C8 C9 C11 -50.4(4)
C7 C8 C14 C13 179.0(3)
C7 C8 C14 C15 -53.8(5)
C9 C8 C14 C13 58.1(4)
C9 C8 C14 C15 -174.7(4)
C10 C9 C11 C12 -179.9(4)
C8 C9 C11 C12 51.8(5)
C1 C10 C9 C8 -163.2(3)
C1 C10 C9 C11 69.4(4)
C5 C10 C9 C8 -46.0(4)
C5 C10 C9 C11 -173.4(3)
C19 C10 C9 C8 73.9(4)
C19 C10 C9 C11 -53.5(5)
C13 C12 C11 C9 -55.0(5)
C14 C13 C12 C11 55.2(4)
C17 C13 C12 C11 165.5(4)
C18 C13 C12 C11 -66.9(5)
C14 C13 C17 C16 -39.3(4)
C14 C13 C17 C20 -165.3(4)
C12 C13 C17 C16 -153.4(4)
C12 C13 C17 C20 80.7(5)
C18 C13 C17 C16 79.4(4)
C18 C13 C17 C20 -46.6(5)
C8 C14 C13 C12 -59.8(4)
C8 C14 C13 C17 178.5(3)
C8 C14 C13 C18 61.0(5)
C15 C14 C13 C12 166.6(3)
C15 C14 C13 C17 45.0(4)
C15 C14 C13 C18 -72.6(4)
C8 C14 C15 C16 -164.2(4)
C13 C14 C15 C16 -32.3(4)
C13 C17 C16 C15 20.9(5)
C20 C17 C16 C15 151.4(4)
C13 C17 C20 C21 -60.7(6)
C13 C17 C20 C22 177.1(4)
C16 C17 C20 C21 177.5(4)
C16 C17 C20 C22 55.3(5)
C17 C16 C15 C14 6.6(5)
C17 C20 C22 C25 -162.3(5)
C17 C20 C22 C23 68.5(6)
C21 C20 C22 C25 73.7(6)
C21 C20 C22 C23 -55.4(6)
C20 C22 C23 C24 131.2(9)
C25 C22 C23 C24 2.7(12)
